data_1506544
loop_
_publ_author_name
'Ballweg, David M.'
'Miller, Rebecca C.'
'Gray, Danielle L.'
'Scheidt, Karl A.'

_publ_contact_author 'Karl A. Scheidt'
_publ_section_title
;
 Stereoselective synthesis of alpha-silylamines by the direct addition of
 silyl anions to activated imines.
;
_journal_issue 7
_journal_name_full 'Organic letters'
_journal_page_first 1403
_journal_page_last 1406
_journal_paper_doi 10.1021/ol050244u
_journal_volume 7
_journal_year 2005
_chemical_absolute_configuration ad
_chemical_formula_moiety 'C19 H27 N O S Si'
_chemical_formula_sum 'C19 H27 N O S Si'
_chemical_formula_weight 345.57
_chemical_melting_point 91.5(5)
_chemical_name_systematic
;
 (S(S),S) N-(1-dimethylphenylsilylphenylmethylene)-t-butanesulfinamide
;
_space_group_IT_number 19
_symmetry_cell_setting orthorhombic
_symmetry_space_group_name_Hall 'P 2ac 2ab'
_symmetry_space_group_name_H-M 'P 21 21 21'
_atom_sites_solution_hydrogens geom
_atom_sites_solution_primary direct
_atom_sites_solution_secondary difmap
_audit_creation_method SHELXL-97
_cell_angle_alpha 90.00
_cell_angle_beta 90.00
_cell_angle_gamma 90.00
_cell_formula_units_Z 4
_cell_length_a 6.4269(8)
_cell_length_b 16.553(2)
_cell_length_c 18.276(2)
_cell_measurement_reflns_used 3066
_cell_measurement_temperature 153(2)
_cell_measurement_theta_max 28.647
_cell_measurement_theta_min 2.231
_cell_volume 1944.3(4)
_computing_cell_refinement 'SMART version 5.054 (Bruker, 2000)'
_computing_data_collection 'SMART version 5.054 (Bruker, 2000)'
_computing_data_reduction 'Saint version 6.45 (Bruker, 2003)'
_computing_molecular_graphics 'SHELXTL-97 (Sheldrick, 1997)'
_computing_publication_material 'SHELXTL-97 (Sheldrick, 1997)'
_computing_structure_refinement 'SHELXL-97 (Sheldrick, 1997)'
_computing_structure_solution 'SHELXS-97 (Sheldrick, 1990)'
_diffrn_ambient_temperature 153(2)
_diffrn_measured_fraction_theta_full 0.943
_diffrn_measured_fraction_theta_max 0.943
_diffrn_measurement_device_type 'Bruker Smart 1000 CCD'
_diffrn_measurement_method \w
_diffrn_radiation_monochromator graphite
_diffrn_radiation_source 'fine-focus sealed tube'
_diffrn_radiation_type MoK\a
_diffrn_radiation_wavelength 0.71073
_diffrn_reflns_av_R_equivalents 0.1113
_diffrn_reflns_av_sigmaI/netI 0.1234
_diffrn_reflns_limit_h_max 8
_diffrn_reflns_limit_h_min -8
_diffrn_reflns_limit_k_max 21
_diffrn_reflns_limit_k_min -21
_diffrn_reflns_limit_l_max 24
_diffrn_reflns_limit_l_min -24
_diffrn_reflns_number 18115
_diffrn_reflns_theta_full 28.91
_diffrn_reflns_theta_max 28.91
_diffrn_reflns_theta_min 1.66
_diffrn_standards_decay_% <2
_diffrn_standards_interval_count none
_diffrn_standards_interval_time none
_diffrn_standards_number none
_exptl_absorpt_coefficient_mu 0.232
_exptl_absorpt_correction_T_max 0.99477
_exptl_absorpt_correction_T_min 0.93284
_exptl_absorpt_correction_type numerical
_exptl_absorpt_process_details 'faces indexed'
_exptl_crystal_colour colorless
_exptl_crystal_density_diffrn 1.181
_exptl_crystal_density_meas ?
_exptl_crystal_density_method 'not measured'
_exptl_crystal_description needle
_exptl_crystal_F_000 744
_exptl_crystal_size_max 0.470
_exptl_crystal_size_mid 0.068
_exptl_crystal_size_min 0.024
_refine_diff_density_max 0.475
_refine_diff_density_min -0.270
_refine_diff_density_rms 0.072
_refine_ls_abs_structure_details 'Flack H D (1983), Acta Cryst. A39, 876-881'
_refine_ls_abs_structure_Flack -0.01(13)
_refine_ls_extinction_method none
_refine_ls_goodness_of_fit_ref 0.966
_refine_ls_hydrogen_treatment mixed
_refine_ls_matrix_type full
_refine_ls_number_parameters 217
_refine_ls_number_reflns 4722
_refine_ls_number_restraints 0
_refine_ls_restrained_S_all 0.966
_refine_ls_R_factor_all 0.1208
_refine_ls_R_factor_gt 0.0620
_refine_ls_shift/su_max 0.000
_refine_ls_shift/su_mean 0.000
_refine_ls_structure_factor_coef Fsqd
_refine_ls_weighting_details 'calc w=1/[\s^2^(Fo^2^)+(0.0600P)^2^] where P=(Fo^2^+2Fc^2^)/3'
_refine_ls_weighting_scheme calc
_refine_ls_wR_factor_gt 0.1144
_refine_ls_wR_factor_ref 0.1353
_reflns_number_gt 2916
_reflns_number_total 4722
_reflns_threshold_expression >2sigma(I)
_cod_data_source_file ol050244usi20050204_043044.cif
_cod_data_source_block sad
_cod_depositor_comments
;
The following automatic conversions were performed:

'_chemical_melting_point' value '91-92' was changed to '91.5(5)' -
the average value was taken and precision was estimated.

Automatic conversion script
Id: cif_fix_values 1715 2011-07-08 13:25:40Z adriana 

The following automatic conversions were performed:

'_exptl_crystal_density_meas' value 'not measured' was changed to '?'
- the value is perceived as not measured.

Automatic conversion script
Id: cif_fix_values 3008 2015-01-20 13:52:24Z robertas 
;
_cod_original_cell_volume 1944.2(4)
_cod_database_code 1506544

loop_
_symmetry_equiv_pos_as_xyz
'x, y, z'
'-x+1/2, -y, z+1/2'
'-x, y+1/2, -z+1/2'
'x+1/2, -y+1/2, -z'

loop_
_atom_site_label
_atom_site_type_symbol
_atom_site_fract_x
_atom_site_fract_y
_atom_site_fract_z
_atom_site_U_iso_or_equiv
_atom_site_adp_type
_atom_site_occupancy
_atom_site_symmetry_multiplicity
_atom_site_calc_flag
_atom_site_refinement_flags
S1 S 0.45759(13) 0.02898(5) 0.25016(5) 0.0250(2) Uani 1 1 d .
Si1 Si 0.06225(15) 0.11575(6) 0.07398(5) 0.0244(2) Uani 1 1 d .
O1 O 0.6855(4) 0.03702(16) 0.23952(14) 0.0357(7) Uani 1 1 d .
C12 C 0.0235(7) -0.1720(2) 0.0894(2) 0.0372(10) Uani 1 1 d .
H12A H -0.0932 -0.2071 0.0903 0.045 Uiso 1 1 calc R
N1 N 0.3471(5) 0.0738(2) 0.17842(17) 0.0240(7) Uani 1 1 d .
H1B H 0.348(6) 0.125(2) 0.183(2) 0.042(13) Uiso 1 1 d .
C11 C 0.1744(5) -0.0427(2) 0.11787(19) 0.0249(8) Uani 1 1 d .
C16 C 0.3951(5) 0.0985(2) 0.32625(19) 0.0272(9) Uani 1 1 d .
C13 C 0.1520(5) 0.0420(2) 0.14804(19) 0.0233(8) Uani 1 1 d .
H13A H 0.0452 0.0411 0.1878 0.028 Uiso 1 1 calc R
C10 C 0.0664(6) 0.2167(2) 0.12004(19) 0.0306(8) Uani 1 1 d .
C15 C -0.2040(5) 0.0874(2) 0.0460(2) 0.0305(9) Uani 1 1 d .
H15A H -0.2560 0.1265 0.0101 0.046 Uiso 1 1 calc R
H15B H -0.2953 0.0873 0.0889 0.046 Uiso 1 1 calc R
H15C H -0.2021 0.0334 0.0241 0.046 Uiso 1 1 calc R
C9 C 0.0062(6) -0.0945(2) 0.11743(19) 0.0298(9) Uani 1 1 d .
H9A H -0.1233 -0.0768 0.1367 0.036 Uiso 1 1 calc R
C8 C 0.2074(7) -0.1980(2) 0.0603(2) 0.0404(11) Uani 1 1 d .
H8A H 0.2181 -0.2510 0.0406 0.048 Uiso 1 1 calc R
C7 C 0.3619(6) -0.0694(2) 0.0884(2) 0.0307(9) Uani 1 1 d .
H7A H 0.4795 -0.0346 0.0879 0.037 Uiso 1 1 calc R
C6 C 0.3770(6) -0.1475(2) 0.0595(2) 0.0381(10) Uani 1 1 d .
H6A H 0.5050 -0.1656 0.0394 0.046 Uiso 1 1 calc R
C17 C 0.5191(6) 0.0659(2) 0.3910(2) 0.0391(10) Uani 1 1 d .
H17A H 0.4879 0.0980 0.4347 0.059 Uiso 1 1 calc R
H17B H 0.6682 0.0694 0.3801 0.059 Uiso 1 1 calc R
H17C H 0.4809 0.0094 0.3997 0.059 Uiso 1 1 calc R
C14 C 0.2451(5) 0.1156(2) -0.00487(19) 0.0329(9) Uani 1 1 d .
H14A H 0.1933 0.1522 -0.0429 0.049 Uiso 1 1 calc R
H14B H 0.2557 0.0608 -0.0248 0.049 Uiso 1 1 calc R
H14C H 0.3826 0.1337 0.0115 0.049 Uiso 1 1 calc R
C5 C 0.2401(8) 0.3419(3) 0.1529(3) 0.0522(13) Uani 1 1 d .
H5A H 0.3576 0.3764 0.1486 0.063 Uiso 1 1 calc R
C19 C 0.1623(6) 0.0921(3) 0.3395(2) 0.0464(12) Uani 1 1 d .
H19A H 0.1255 0.1223 0.3838 0.070 Uiso 1 1 calc R
H19B H 0.1238 0.0352 0.3457 0.070 Uiso 1 1 calc R
H19C H 0.0873 0.1148 0.2975 0.070 Uiso 1 1 calc R
C4 C 0.2352(7) 0.2691(2) 0.1150(2) 0.0414(11) Uani 1 1 d .
H4A H 0.3501 0.2548 0.0850 0.050 Uiso 1 1 calc R
C3 C 0.0761(9) 0.3641(3) 0.1961(2) 0.0545(13) Uani 1 1 d .
H3A H 0.0802 0.4138 0.2221 0.065 Uiso 1 1 calc R
C2 C -0.0992(6) 0.2415(2) 0.1644(2) 0.0404(11) Uani 1 1 d .
H2A H -0.2177 0.2076 0.1689 0.048 Uiso 1 1 calc R
C18 C 0.4618(8) 0.1836(2) 0.3087(2) 0.0442(11) Uani 1 1 d .
H18A H 0.4555 0.2167 0.3532 0.066 Uiso 1 1 calc R
H18B H 0.3687 0.2065 0.2717 0.066 Uiso 1 1 calc R
H18C H 0.6047 0.1832 0.2900 0.066 Uiso 1 1 calc R
C1 C -0.0951(8) 0.3143(3) 0.2020(2) 0.0489(12) Uani 1 1 d .
H1C H -0.2097 0.3297 0.2317 0.059 Uiso 1 1 calc R

loop_
_atom_site_aniso_label
_atom_site_aniso_U_11
_atom_site_aniso_U_22
_atom_site_aniso_U_33
_atom_site_aniso_U_23
_atom_site_aniso_U_13
_atom_site_aniso_U_12
S1 0.0268(4) 0.0269(4) 0.0214(4) -0.0001(4) -0.0028(4) 0.0031(4)
Si1 0.0218(5) 0.0287(5) 0.0227(5) 0.0016(4) -0.0013(5) -0.0018(5)
O1 0.0263(13) 0.0524(17) 0.0282(15) -0.0032(14) -0.0040(12) 0.0055(12)
C12 0.047(3) 0.026(2) 0.038(2) 0.0022(17) -0.013(2) -0.0118(19)
N1 0.0286(17) 0.0228(18) 0.0207(16) -0.0020(14) -0.0053(13) -0.0013(14)
C11 0.030(2) 0.026(2) 0.0182(18) 0.0036(16) -0.0045(16) -0.0015(16)
C16 0.029(2) 0.027(2) 0.0254(19) -0.0010(16) -0.0036(15) 0.0002(16)
C13 0.0217(18) 0.027(2) 0.0208(18) -0.0002(16) 0.0015(14) -0.0029(15)
C10 0.038(2) 0.028(2) 0.0252(19) 0.0037(16) -0.0021(19) 0.003(2)
C15 0.024(2) 0.037(2) 0.031(2) 0.0062(18) -0.0006(17) 0.0013(17)
C9 0.029(2) 0.032(2) 0.0279(19) 0.0066(16) -0.0021(16) -0.0070(16)
C8 0.058(3) 0.025(2) 0.038(3) -0.0057(19) -0.016(2) 0.003(2)
C7 0.032(2) 0.029(2) 0.031(2) -0.0030(18) 0.0012(16) -0.0002(16)
C6 0.037(2) 0.038(2) 0.040(3) -0.010(2) -0.0024(18) 0.0096(18)
C17 0.045(3) 0.051(2) 0.0222(19) -0.0047(18) 0.0012(18) 0.001(2)
C14 0.0238(19) 0.043(2) 0.032(2) 0.003(2) 0.0013(17) -0.0006(19)
C5 0.082(4) 0.032(3) 0.043(3) 0.002(2) -0.006(3) -0.017(2)
C19 0.033(2) 0.066(3) 0.040(3) -0.015(2) 0.0047(19) 0.006(2)
C4 0.060(3) 0.033(2) 0.031(2) 0.005(2) 0.002(2) -0.011(2)
C3 0.102(4) 0.030(2) 0.031(2) -0.0009(19) -0.014(3) -0.006(3)
C2 0.044(3) 0.043(3) 0.034(2) -0.002(2) -0.001(2) 0.004(2)
C18 0.061(3) 0.038(2) 0.034(2) -0.0083(18) 0.000(2) -0.004(2)
C1 0.062(3) 0.046(3) 0.038(3) -0.007(2) 0.001(2) 0.016(2)

loop_
_atom_type_symbol
_atom_type_description
_atom_type_scat_dispersion_real
_atom_type_scat_dispersion_imag
_atom_type_scat_source
C C 0.0033 0.0016 'International Tables Vol C Tables 4.2.6.8 and 6.1.1.4'
H H 0.0000 0.0000 'International Tables Vol C Tables 4.2.6.8 and 6.1.1.4'
N N 0.0061 0.0033 'International Tables Vol C Tables 4.2.6.8 and 6.1.1.4'
O O 0.0106 0.0060 'International Tables Vol C Tables 4.2.6.8 and 6.1.1.4'
Si Si 0.0817 0.0704 'International Tables Vol C Tables 4.2.6.8 and 6.1.1.4'
S S 0.1246 0.1234 'International Tables Vol C Tables 4.2.6.8 and 6.1.1.4'

loop_
_geom_angle_atom_site_label_1
_geom_angle_atom_site_label_2
_geom_angle_atom_site_label_3
_geom_angle
O1 S1 N1 106.14(16)
O1 S1 C16 104.91(16)
N1 S1 C16 102.85(16)
C15 Si1 C14 111.75(17)
C15 Si1 C10 111.39(18)
C14 Si1 C10 109.92(18)
C15 Si1 C13 108.28(17)
C14 Si1 C13 110.92(17)
C10 Si1 C13 104.33(16)
C8 C12 C9 120.4(4)
C8 C12 H12A 119.8
C9 C12 H12A 119.8
C13 N1 S1 120.2(3)
C13 N1 H1B 113(3)
S1 N1 H1B 112(3)
C9 C11 C7 118.6(3)
C9 C11 C13 120.2(3)
C7 C11 C13 121.2(3)
C18 C16 C19 112.3(3)
C18 C16 C17 110.3(3)
C19 C16 C17 111.5(3)
C18 C16 S1 111.1(3)
C19 C16 S1 106.9(3)
C17 C16 S1 104.4(2)
N1 C13 C11 112.8(3)
N1 C13 Si1 107.3(2)
C11 C13 Si1 111.2(2)
N1 C13 H13A 108.5
C11 C13 H13A 108.5
Si1 C13 H13A 108.5
C4 C10 C2 116.6(4)
C4 C10 Si1 122.5(3)
C2 C10 Si1 120.8(3)
Si1 C15 H15A 109.5
Si1 C15 H15B 109.5
H15A C15 H15B 109.5
Si1 C15 H15C 109.5
H15A C15 H15C 109.5
H15B C15 H15C 109.5
C11 C9 C12 121.0(4)
C11 C9 H9A 119.5
C12 C9 H9A 119.5
C12 C8 C6 119.9(4)
C12 C8 H8A 120.1
C6 C8 H8A 120.1
C11 C7 C6 119.9(3)
C11 C7 H7A 120.0
C6 C7 H7A 120.0
C8 C6 C7 120.2(4)
C8 C6 H6A 119.9
C7 C6 H6A 119.9
C16 C17 H17A 109.5
C16 C17 H17B 109.5
H17A C17 H17B 109.5
C16 C17 H17C 109.5
H17A C17 H17C 109.5
H17B C17 H17C 109.5
Si1 C14 H14A 109.5
Si1 C14 H14B 109.5
H14A C14 H14B 109.5
Si1 C14 H14C 109.5
H14A C14 H14C 109.5
H14B C14 H14C 109.5
C3 C5 C4 120.2(5)
C3 C5 H5A 119.9
C4 C5 H5A 119.9
C16 C19 H19A 109.5
C16 C19 H19B 109.5
H19A C19 H19B 109.5
C16 C19 H19C 109.5
H19A C19 H19C 109.5
H19B C19 H19C 109.5
C5 C4 C10 121.7(4)
C5 C4 H4A 119.2
C10 C4 H4A 119.2
C5 C3 C1 120.0(4)
C5 C3 H3A 120.0
C1 C3 H3A 120.0
C1 C2 C10 121.8(4)
C1 C2 H2A 119.1
C10 C2 H2A 119.1
C16 C18 H18A 109.5
C16 C18 H18B 109.5
H18A C18 H18B 109.5
C16 C18 H18C 109.5
H18A C18 H18C 109.5
H18B C18 H18C 109.5
C3 C1 C2 119.7(4)
C3 C1 H1C 120.1
C2 C1 H1C 120.1

loop_
_geom_bond_atom_site_label_1
_geom_bond_atom_site_label_2
_geom_bond_distance
S1 O1 1.484(2)
S1 N1 1.665(3)
S1 C16 1.849(4)
Si1 C15 1.847(4)
Si1 C14 1.859(4)
Si1 C10 1.872(4)
Si1 C13 1.912(3)
C12 C8 1.366(6)
C12 C9 1.386(5)
C12 H12A 0.9500
N1 C13 1.468(4)
N1 H1B 0.85(4)
C11 C9 1.380(5)
C11 C7 1.391(5)
C11 C13 1.514(5)
C16 C18 1.507(5)
C16 C19 1.519(5)
C16 C17 1.525(5)
C13 H13A 1.0000
C10 C4 1.392(5)
C10 C2 1.400(5)
C15 H15A 0.9800
C15 H15B 0.9800
C15 H15C 0.9800
C9 H9A 0.9500
C8 C6 1.374(5)
C8 H8A 0.9500
C7 C6 1.399(5)
C7 H7A 0.9500
C6 H6A 0.9500
C17 H17A 0.9800
C17 H17B 0.9800
C17 H17C 0.9800
C14 H14A 0.9800
C14 H14B 0.9800
C14 H14C 0.9800
C5 C3 1.367(7)
C5 C4 1.390(5)
C5 H5A 0.9500
C19 H19A 0.9800
C19 H19B 0.9800
C19 H19C 0.9800
C4 H4A 0.9500
C3 C1 1.380(6)
C3 H3A 0.9500
C2 C1 1.387(6)
C2 H2A 0.9500
C18 H18A 0.9800
C18 H18B 0.9800
C18 H18C 0.9800
C1 H1C 0.9500

loop_
_cod_related_entry_id
_cod_related_entry_code
_cod_related_entry_database
1 21200094 ChemSpider
